data_7155451
loop_
_publ_author_name
'Deb, Mohit L.'
'Borpatra, Paran J.'
'Saikia, Prakash J.'
'Baruah, Pranjal K.'

_publ_section_title
;
 Introducing tetramethylurea as a new methylene precursor: a
 microwave-assisted RuCl3-catalyzed cross dehydrogenative coupling
 approach to bis(indolyl)methanes.
;
_journal_issue 6
_journal_name_full 'Organic &amp; biomolecular chemistry'
_journal_page_first 1435
_journal_page_last 1443
_journal_paper_doi 10.1039/c6ob02671k
_journal_volume 15
_journal_year 2017
_chemical_formula_sum 'C21 H22 N2'
_chemical_formula_weight 302.41
_chemical_name_systematic
; 
 ? 
;
_space_group_IT_number 2
_symmetry_space_group_name_Hall '-P 1'
_symmetry_space_group_name_H-M 'P -1'
_atom_sites_solution_hydrogens geom
_atom_sites_solution_primary direct
_atom_sites_solution_secondary difmap
_audit_creation_method SHELXL-97
_audit_update_record
;
2016-07-14 deposited with the CCDC.
2017-01-11 downloaded from the CCDC.
;
_cell_angle_alpha 83.471(4)
_cell_angle_beta 82.104(4)
_cell_angle_gamma 88.025(4)
_cell_formula_units_Z 2
_cell_length_a 7.9533(6)
_cell_length_b 9.1569(7)
_cell_length_c 11.6700(8)
_cell_measurement_temperature 296(2)
_cell_volume 836.23(11)
_computing_structure_refinement 'SHELXL-97 (Sheldrick, 1997)'
_computing_structure_solution 'SHELXS-97 (Sheldrick, 1990)'
_diffrn_ambient_temperature 296(2)
_diffrn_measured_fraction_theta_full 0.963
_diffrn_measured_fraction_theta_max 0.963
_diffrn_radiation_monochromator graphite
_diffrn_radiation_source 'fine-focus sealed tube'
_diffrn_radiation_type MoK\a
_diffrn_radiation_wavelength 0.71073
_diffrn_reflns_av_R_equivalents 0.0376
_diffrn_reflns_av_sigmaI/netI 0.0409
_diffrn_reflns_limit_h_max 11
_diffrn_reflns_limit_h_min -10
_diffrn_reflns_limit_k_max 12
_diffrn_reflns_limit_k_min -12
_diffrn_reflns_limit_l_max 16
_diffrn_reflns_limit_l_min -16
_diffrn_reflns_number 17049
_diffrn_reflns_theta_full 30.39
_diffrn_reflns_theta_max 30.39
_diffrn_reflns_theta_min 2.70
_exptl_absorpt_coefficient_mu 0.070
_exptl_absorpt_correction_T_max 0.9916
_exptl_absorpt_correction_T_min 0.9861
_exptl_crystal_density_diffrn 1.201
_exptl_crystal_density_method 'not measured'
_exptl_crystal_F_000 324
_exptl_crystal_size_max 0.20
_exptl_crystal_size_mid 0.16
_exptl_crystal_size_min 0.12
_refine_diff_density_max 0.226
_refine_diff_density_min -0.246
_refine_diff_density_rms 0.054
_refine_ls_extinction_method none
_refine_ls_goodness_of_fit_ref 1.019
_refine_ls_hydrogen_treatment mixed
_refine_ls_matrix_type full
_refine_ls_number_parameters 212
_refine_ls_number_reflns 4865
_refine_ls_number_restraints 0
_refine_ls_restrained_S_all 1.019
_refine_ls_R_factor_all 0.1096
_refine_ls_R_factor_gt 0.0610
_refine_ls_shift/su_max 0.006
_refine_ls_shift/su_mean 0.000
_refine_ls_structure_factor_coef Fsqd
_refine_ls_weighting_details 'calc w=1/[\s^2^(Fo^2^)+(0.1048P)^2^+0.0659P] where P=(Fo^2^+2Fc^2^)/3'
_refine_ls_weighting_scheme calc
_refine_ls_wR_factor_gt 0.1701
_refine_ls_wR_factor_ref 0.1981
_reflns_number_gt 2855
_reflns_number_total 4865
_reflns_threshold_expression >2sigma(I)
_cod_data_source_file c6ob02671k2.cif
_cod_data_source_block cdp297_0m
_cod_depositor_comments 'Adding full bibliography for 7155451--7155452.cif.'
_cod_database_code 7155451

loop_
_symmetry_equiv_pos_as_xyz
'x, y, z'
'-x, -y, -z'

loop_
_atom_site_label
_atom_site_type_symbol
_atom_site_fract_x
_atom_site_fract_y
_atom_site_fract_z
_atom_site_U_iso_or_equiv
_atom_site_adp_type
_atom_site_occupancy
_atom_site_symmetry_multiplicity
_atom_site_calc_flag
_atom_site_refinement_flags
C1 C 0.7155(3) 0.3676(2) -0.19325(16) 0.0695(5) Uani 1 1 d .
H1 H 0.6786 0.4423 -0.2455 0.083 Uiso 1 1 calc R
C2 C 0.6071(2) 0.30905(18) -0.09597(14) 0.0539(4) Uani 1 1 d .
C3 C 0.6615(2) 0.19633(16) -0.01456(13) 0.0496(4) Uani 1 1 d .
C4 C 0.8279(2) 0.1427(2) -0.03503(15) 0.0613(5) Uani 1 1 d .
H4 H 0.8672 0.0682 0.0162 0.074 Uiso 1 1 calc R
C5 C 0.9335(3) 0.2008(2) -0.13169(18) 0.0764(6) Uani 1 1 d .
H5 H 1.0444 0.1649 -0.1450 0.092 Uiso 1 1 calc R
C6 C 0.8779(3) 0.3117(2) -0.20954(18) 0.0798(6) Uani 1 1 d .
H6 H 0.9523 0.3489 -0.2740 0.096 Uiso 1 1 calc R
C7 C 0.3880(2) 0.25222(17) 0.04348(14) 0.0531(4) Uani 1 1 d .
C8 C 0.5211(2) 0.16298(16) 0.07315(13) 0.0480(4) Uani 1 1 d .
C9 C 0.5188(2) 0.05062(17) 0.17833(14) 0.0518(4) Uani 1 1 d .
H9A H 0.4280 -0.0173 0.1780 0.062 Uiso 1 1 calc R
H9B H 0.6250 -0.0052 0.1717 0.062 Uiso 1 1 calc R
C10 C 0.49502(18) 0.11341(16) 0.29246(13) 0.0448(4) Uani 1 1 d .
C11 C 0.35626(19) 0.10008(17) 0.37660(14) 0.0509(4) Uani 1 1 d .
C12 C 0.5362(2) 0.24309(17) 0.44221(14) 0.0516(4) Uani 1 1 d .
C13 C 0.6185(3) 0.3307(2) 0.50629(17) 0.0680(5) Uani 1 1 d .
H13 H 0.5663 0.3574 0.5773 0.082 Uiso 1 1 calc R
C14 C 0.7784(3) 0.3762(2) 0.4616(2) 0.0739(6) Uani 1 1 d .
H14 H 0.8353 0.4349 0.5031 0.089 Uiso 1 1 calc R
C15 C 0.8582(2) 0.3368(2) 0.35555(19) 0.0675(5) Uani 1 1 d .
H15 H 0.9677 0.3682 0.3279 0.081 Uiso 1 1 calc R
C16 C 0.7761(2) 0.25103(18) 0.29063(15) 0.0544(4) Uani 1 1 d .
H16 H 0.8294 0.2257 0.2194 0.065 Uiso 1 1 calc R
C17 C 0.61320(19) 0.20359(15) 0.33336(13) 0.0447(4) Uani 1 1 d .
C18 C 0.3378(3) 0.4507(2) -0.11984(19) 0.0774(6) Uani 1 1 d .
H18A H 0.4072 0.5320 -0.1547 0.116 Uiso 1 1 calc R
H18B H 0.2473 0.4848 -0.0655 0.116 Uiso 1 1 calc R
H18C H 0.2910 0.4075 -0.1794 0.116 Uiso 1 1 calc R
C19 C 0.2127(2) 0.2614(2) 0.10458(18) 0.0716(5) Uani 1 1 d .
H19A H 0.1947 0.1811 0.1651 0.107 Uiso 1 1 calc R
H19B H 0.1333 0.2565 0.0502 0.107 Uiso 1 1 calc R
H19C H 0.1964 0.3527 0.1381 0.107 Uiso 1 1 calc R
C20 C 0.1976(2) 0.0154(2) 0.38260(18) 0.0702(5) Uani 1 1 d .
H20A H 0.2058 -0.0405 0.3172 0.105 Uiso 1 1 calc R
H20B H 0.1021 0.0823 0.3811 0.105 Uiso 1 1 calc R
H20C H 0.1828 -0.0501 0.4534 0.105 Uiso 1 1 calc R
C21 C 0.2625(3) 0.1903(2) 0.57267(18) 0.0800(6) Uani 1 1 d .
H21A H 0.1500 0.2109 0.5532 0.120 Uiso 1 1 calc R
H21B H 0.2962 0.2678 0.6131 0.120 Uiso 1 1 calc R
H21C H 0.2636 0.0987 0.6217 0.120 Uiso 1 1 calc R
N1 N 0.4407(2) 0.34135(15) -0.05919(13) 0.0593(4) Uani 1 1 d .
N2 N 0.38004(18) 0.18021(16) 0.46672(12) 0.0576(4) Uani 1 1 d .

loop_
_atom_site_aniso_label
_atom_site_aniso_U_11
_atom_site_aniso_U_22
_atom_site_aniso_U_33
_atom_site_aniso_U_23
_atom_site_aniso_U_13
_atom_site_aniso_U_12
C1 0.1052(16) 0.0596(10) 0.0471(10) -0.0026(8) -0.0218(10) -0.0124(11)
C2 0.0738(11) 0.0483(8) 0.0441(9) -0.0086(7) -0.0207(8) -0.0050(8)
C3 0.0648(10) 0.0459(8) 0.0422(8) -0.0106(6) -0.0160(7) -0.0032(7)
C4 0.0665(11) 0.0653(11) 0.0525(10) -0.0080(8) -0.0095(8) 0.0035(9)
C5 0.0737(13) 0.0914(15) 0.0630(12) -0.0140(11) -0.0011(10) 0.0003(11)
C6 0.0967(16) 0.0848(14) 0.0558(12) -0.0078(10) 0.0018(11) -0.0191(13)
C7 0.0605(10) 0.0514(9) 0.0530(9) -0.0115(7) -0.0221(7) -0.0021(7)
C8 0.0584(9) 0.0450(8) 0.0441(8) -0.0095(6) -0.0154(7) -0.0022(7)
C9 0.0608(10) 0.0459(8) 0.0501(9) -0.0048(7) -0.0125(7) -0.0004(7)
C10 0.0473(8) 0.0446(8) 0.0425(8) -0.0003(6) -0.0103(6) 0.0016(6)
C11 0.0493(9) 0.0513(9) 0.0507(9) 0.0027(7) -0.0088(7) 0.0014(7)
C12 0.0595(10) 0.0500(9) 0.0462(9) -0.0040(7) -0.0142(7) 0.0080(7)
C13 0.0853(14) 0.0655(11) 0.0587(11) -0.0167(9) -0.0228(10) 0.0076(10)
C14 0.0882(14) 0.0604(11) 0.0830(15) -0.0143(10) -0.0405(12) -0.0043(10)
C15 0.0604(10) 0.0610(11) 0.0835(14) 0.0050(10) -0.0272(10) -0.0093(8)
C16 0.0520(9) 0.0547(9) 0.0555(10) 0.0031(7) -0.0114(7) -0.0007(7)
C17 0.0492(8) 0.0427(8) 0.0427(8) 0.0012(6) -0.0136(6) 0.0037(6)
C18 0.0982(15) 0.0620(11) 0.0795(14) -0.0015(10) -0.0464(12) 0.0089(10)
C19 0.0640(11) 0.0768(12) 0.0782(13) -0.0118(10) -0.0238(10) 0.0058(10)
C20 0.0561(10) 0.0687(11) 0.0811(13) 0.0123(10) -0.0075(9) -0.0094(9)
C21 0.0847(14) 0.0857(14) 0.0599(12) -0.0017(10) 0.0152(10) 0.0177(11)
N1 0.0787(10) 0.0497(8) 0.0543(8) -0.0023(6) -0.0304(7) 0.0031(7)
N2 0.0589(9) 0.0647(9) 0.0462(8) -0.0035(6) 0.0002(6) 0.0044(7)

loop_
_atom_type_symbol
_atom_type_description
_atom_type_scat_dispersion_real
_atom_type_scat_dispersion_imag
_atom_type_scat_source
C C 0.0033 0.0016 'International Tables Vol C Tables 4.2.6.8 and 6.1.1.4'
H H 0.0000 0.0000 'International Tables Vol C Tables 4.2.6.8 and 6.1.1.4'
N N 0.0061 0.0033 'International Tables Vol C Tables 4.2.6.8 and 6.1.1.4'

loop_
_geom_angle_atom_site_label_1
_geom_angle_atom_site_label_2
_geom_angle_atom_site_label_3
_geom_angle
C6 C1 C2 117.92(18)
C6 C1 H1 121.0
C2 C1 H1 121.0
N1 C2 C1 130.58(17)
N1 C2 C3 107.52(15)
C1 C2 C3 121.90(17)
C4 C3 C2 118.08(16)
C4 C3 C8 134.57(15)
C2 C3 C8 107.34(14)
C5 C4 C3 119.50(18)
C5 C4 H4 120.2
C3 C4 H4 120.2
C4 C5 C6 121.4(2)
C4 C5 H5 119.3
C6 C5 H5 119.3
C1 C6 C5 121.21(19)
C1 C6 H6 119.4
C5 C6 H6 119.4
C8 C7 N1 109.27(15)
C8 C7 C19 129.06(16)
N1 C7 C19 121.67(15)
C7 C8 C3 106.93(14)
C7 C8 C9 126.56(16)
C3 C8 C9 126.51(14)
C10 C9 C8 114.69(13)
C10 C9 H9A 108.6
C8 C9 H9A 108.6
C10 C9 H9B 108.6
C8 C9 H9B 108.6
H9A C9 H9B 107.6
C11 C10 C17 106.68(14)
C11 C10 C9 127.32(14)
C17 C10 C9 125.99(14)
C10 C11 N2 109.65(14)
C10 C11 C20 130.22(16)
N2 C11 C20 120.12(15)
N2 C12 C13 130.37(17)
N2 C12 C17 108.10(14)
C13 C12 C17 121.54(16)
C14 C13 C12 117.97(18)
C14 C13 H13 121.0
C12 C13 H13 121.0
C13 C14 C15 121.62(17)
C13 C14 H14 119.2
C15 C14 H14 119.2
C16 C15 C14 120.68(18)
C16 C15 H15 119.7
C14 C15 H15 119.7
C15 C16 C17 119.12(18)
C15 C16 H16 120.4
C17 C16 H16 120.4
C16 C17 C12 119.05(15)
C16 C17 C10 134.10(15)
C12 C17 C10 106.82(14)
N1 C18 H18A 109.5
N1 C18 H18B 109.5
H18A C18 H18B 109.5
N1 C18 H18C 109.5
H18A C18 H18C 109.5
H18B C18 H18C 109.5
C7 C19 H19A 109.5
C7 C19 H19B 109.5
H19A C19 H19B 109.5
C7 C19 H19C 109.5
H19A C19 H19C 109.5
H19B C19 H19C 109.5
C11 C20 H20A 109.5
C11 C20 H20B 109.5
H20A C20 H20B 109.5
C11 C20 H20C 109.5
H20A C20 H20C 109.5
H20B C20 H20C 109.5
N2 C21 H21A 109.5
N2 C21 H21B 109.5
H21A C21 H21B 109.5
N2 C21 H21C 109.5
H21A C21 H21C 109.5
H21B C21 H21C 109.5
C2 N1 C7 108.95(14)
C2 N1 C18 124.52(16)
C7 N1 C18 126.53(17)
C12 N2 C11 108.74(13)
C12 N2 C21 125.36(16)
C11 N2 C21 125.84(16)

loop_
_geom_bond_atom_site_label_1
_geom_bond_atom_site_label_2
_geom_bond_distance
C1 C6 1.370(3)
C1 C2 1.394(3)
C1 H1 0.9300
C2 N1 1.367(2)
C2 C3 1.419(2)
C3 C4 1.395(2)
C3 C8 1.423(2)
C4 C5 1.377(3)
C4 H4 0.9300
C5 C6 1.387(3)
C5 H5 0.9300
C6 H6 0.9300
C7 C8 1.373(2)
C7 N1 1.393(2)
C7 C19 1.480(3)
C8 C9 1.508(2)
C9 C10 1.496(2)
C9 H9A 0.9700
C9 H9B 0.9700
C10 C11 1.372(2)
C10 C17 1.435(2)
C11 N2 1.386(2)
C11 C20 1.493(2)
C12 N2 1.368(2)
C12 C13 1.392(2)
C12 C17 1.412(2)
C13 C14 1.367(3)
C13 H13 0.9300
C14 C15 1.390(3)
C14 H14 0.9300
C15 C16 1.387(2)
C15 H15 0.9300
C16 C17 1.388(2)
C16 H16 0.9300
C18 N1 1.454(2)
C18 H18A 0.9600
C18 H18B 0.9600
C18 H18C 0.9600
C19 H19A 0.9600
C19 H19B 0.9600
C19 H19C 0.9600
C20 H20A 0.9600
C20 H20B 0.9600
C20 H20C 0.9600
C21 N2 1.454(2)
C21 H21A 0.9600
C21 H21B 0.9600
C21 H21C 0.9600
